data_1544754
loop_
_publ_author_name
'Creutz, Sidney E.'
'Peters, Jonas C.'

_publ_section_title
;
 Exploring secondary-sphere interactions in Fe-N x H y complexes relevant
 to N2 fixation.
;
_journal_issue 3
_journal_name_full 'Chemical science'
_journal_page_first 2321
_journal_page_last 2328
_journal_paper_doi 10.1039/c6sc04805f
_journal_volume 8
_journal_year 2017
_chemical_formula_sum 'C45 H69 Fe N5 Na O3 P3 Si'
_chemical_formula_weight 927.89
_chemical_name_common 'Compound 6''
_chemical_name_systematic {[SiP(NMe)3]FeN2}{Na(THF)3}
_chemical_properties_physical ', Air-sensitive,Moisture-sensitive'
_space_group_crystal_system monoclinic
_space_group_IT_number 14
_space_group_name_Hall '-P 2ybc'
_space_group_name_H-M_alt 'P 1 21/c 1'
_symmetry_space_group_name_Hall '-P 2ybc'
_symmetry_space_group_name_H-M 'P 1 21/c 1'
_atom_sites_solution_hydrogens geom
_audit_creation_method SHELXL-2013
_audit_update_record
;
2016-10-24 deposited with the CCDC.
2016-12-08 downloaded from the CCDC.
;
_cell_angle_alpha 90
_cell_angle_beta 90.733(5)
_cell_angle_gamma 90
_cell_formula_units_Z 4
_cell_length_a 16.278(3)
_cell_length_b 12.177(2)
_cell_length_c 24.314(4)
_cell_measurement_reflns_used 4002
_cell_measurement_temperature 100(2)
_cell_measurement_theta_max 25.66
_cell_measurement_theta_min 2.99
_cell_volume 4819.1(14)
_computing_structure_refinement 'SHELXL-2013 (Sheldrick, 2013)'
_diffrn_ambient_temperature 100(2)
_diffrn_measured_fraction_theta_full 0.983
_diffrn_measured_fraction_theta_max 1.006
_diffrn_measurement_device_type 'Bruker APEX-II CCD'
_diffrn_radiation_type MoK\a
_diffrn_radiation_wavelength 0.71073
_diffrn_reflns_av_R_equivalents 0.0638
_diffrn_reflns_av_unetI/netI 0.0707
_diffrn_reflns_Laue_measured_fraction_full 0.983
_diffrn_reflns_Laue_measured_fraction_max 1.006
_diffrn_reflns_limit_h_max 19
_diffrn_reflns_limit_h_min -19
_diffrn_reflns_limit_k_max 14
_diffrn_reflns_limit_k_min -14
_diffrn_reflns_limit_l_max 28
_diffrn_reflns_limit_l_min -28
_diffrn_reflns_number 40561
_diffrn_reflns_point_group_measured_fraction_full 0.983
_diffrn_reflns_point_group_measured_fraction_max 1.006
_diffrn_reflns_theta_full 25.242
_diffrn_reflns_theta_max 25.026
_diffrn_reflns_theta_min 0.838
_exptl_absorpt_coefficient_mu 0.490
_exptl_crystal_colour 'dark red'
_exptl_crystal_density_diffrn 1.279
_exptl_crystal_description block
_exptl_crystal_F_000 1976
_refine_diff_density_max 1.785
_refine_diff_density_min -0.635
_refine_diff_density_rms 0.126
_refine_ls_extinction_method none
_refine_ls_goodness_of_fit_ref 1.173
_refine_ls_hydrogen_treatment constr
_refine_ls_matrix_type full
_refine_ls_number_parameters 533
_refine_ls_number_reflns 8216
_refine_ls_number_restraints 1166
_refine_ls_restrained_S_all 1.103
_refine_ls_R_factor_all 0.0996
_refine_ls_R_factor_gt 0.0879
_refine_ls_shift/su_max 0.001
_refine_ls_shift/su_mean 0.000
_refine_ls_structure_factor_coef Fsqd
_refine_ls_weighting_details 'w=1/[\s^2^(Fo^2^)+(0.0574P)^2^+42.0792P] where P=(Fo^2^+2Fc^2^)/3'
_refine_ls_weighting_scheme calc
_refine_ls_wR_factor_gt 0.2229
_refine_ls_wR_factor_ref 0.2294
_reflns_Friedel_coverage 0.000
_reflns_number_gt 6982
_reflns_number_total 8216
_reflns_threshold_expression 'I > 2\s(I)'
_cod_data_source_file c6sc04805f2.cif
_cod_data_source_block a14130_m_a
_cod_depositor_comments
;Adding full bibliography for 1544751--1544760.cif.

 Adding full bibliography for 1544751--1544760.cif.
;
_cod_original_cell_volume 4819.0(14)
_cod_database_code 1544754
_shelx_space_group_comment
;
The symmetry employed for this shelxl refinement is uniquely defined
by the following loop, which should always be used as a source of
symmetry information in preference to the above space-group names.
They are only intended as comments.
;
_shelxl_version_number 2013-3

loop_
_space_group_symop_operation_xyz
'x, y, z'
'-x, y+1/2, -z+1/2'
'-x, -y, -z'
'x, -y-1/2, z-1/2'

loop_
_atom_site_label
_atom_site_type_symbol
_atom_site_fract_x
_atom_site_fract_y
_atom_site_fract_z
_atom_site_U_iso_or_equiv
_atom_site_adp_type
_atom_site_occupancy
_atom_site_site_symmetry_order
_atom_site_calc_flag
_atom_site_refinement_flags_posn
_atom_site_refinement_flags_adp
Fe1 Fe 0.24734(9) 0.41851(7) 0.39900(4) 0.0146(2) Uani 1 1 d . U
P1 P 0.35457(14) 0.37070(18) 0.35509(9) 0.0158(5) Uani 1 1 d . U
P3 P 0.13437(14) 0.37358(18) 0.35774(9) 0.0140(4) Uani 1 1 d . U
P2 P 0.24330(16) 0.54829(15) 0.45799(7) 0.0175(4) Uani 1 1 d . U
Si1 Si 0.2463(2) 0.55666(15) 0.33855(8) 0.0193(5) Uani 1 1 d . U
Na1 Na 0.2676(2) 0.3244(3) 0.59286(12) 0.0240(7) Uani 1 1 d . U
N11 N 0.2524(5) 0.3272(5) 0.4550(2) 0.0188(13) Uani 1 1 d . U
N12 N 0.2517(6) 0.2786(5) 0.4954(2) 0.0229(13) Uani 1 1 d . U
N2 N 0.2554(6) 0.5406(5) 0.5925(2) 0.0296(13) Uani 1 1 d . U
O1S3 O 0.4065(4) 0.3472(6) 0.6119(3) 0.0328(14) Uani 1 1 d . U
C11 C 0.3903(6) 0.4657(7) 0.3006(3) 0.0199(16) Uani 1 1 d . U
O1S2 O 0.2886(5) 0.1348(5) 0.6109(3) 0.0390(15) Uani 1 1 d . U
C16 C 0.3419(6) 0.5591(7) 0.2941(4) 0.0237(17) Uani 1 1 d . U
N1 N 0.4316(5) 0.1374(7) 0.3904(3) 0.0342(17) Uani 1 1 d . U
C214 C 0.3340(6) 0.5523(8) 0.5056(4) 0.0233(18) Uani 1 1 d . U
H21A H 0.3561 0.4767 0.5081 0.028 Uiso 1 1 calc R U
H21B H 0.3766 0.5977 0.4879 0.028 Uiso 1 1 calc R U
C313 C 0.1013(6) 0.1567(7) 0.3849(4) 0.0246(18) Uani 1 1 d . U
H31A H 0.0991 0.0790 0.3728 0.029 Uiso 1 1 calc R U
H31B H 0.1475 0.1640 0.4115 0.029 Uiso 1 1 calc R U
C12 C 0.4569(6) 0.4473(8) 0.2671(4) 0.0247(19) Uani 1 1 d . U
H12 H 0.4889 0.3825 0.2714 0.030 Uiso 1 1 calc R U
C26 C 0.2355(6) 0.6955(6) 0.3740(3) 0.0267(19) Uani 1 1 d . U
C213 C 0.3250(6) 0.5950(8) 0.5650(4) 0.0281(19) Uani 1 1 d . U
H21C H 0.3764 0.5805 0.5861 0.034 Uiso 1 1 calc R U
H21D H 0.3159 0.6753 0.5644 0.034 Uiso 1 1 calc R U
C32 C 0.0419(7) 0.4306(9) 0.2606(4) 0.032(2) Uani 1 1 d . U
H32 H 0.0067 0.3706 0.2686 0.038 Uiso 1 1 calc R U
C211 C 0.1627(6) 0.5357(8) 0.5103(4) 0.0223(17) Uani 1 1 d . U
H21E H 0.1134 0.5743 0.4960 0.027 Uiso 1 1 calc R U
H21F H 0.1482 0.4569 0.5130 0.027 Uiso 1 1 calc R U
C21 C 0.2324(5) 0.6887(6) 0.4316(3) 0.0171(15) Uani 1 1 d . U
C212 C 0.1785(6) 0.5771(8) 0.5685(4) 0.0270(19) Uani 1 1 d . U
H21G H 0.1778 0.6584 0.5682 0.032 Uiso 1 1 calc R U
H21H H 0.1331 0.5523 0.5922 0.032 Uiso 1 1 calc R U
C31 C 0.1087(6) 0.4521(7) 0.2949(4) 0.0195(16) Uani 1 1 d . U
O1S4 O 0.1351(5) 0.3003(7) 0.6246(3) 0.0429(17) Uani 1 1 d . U
N3 N 0.0270(5) 0.1830(6) 0.4117(3) 0.0230(15) Uani 1 1 d . U
C114 C 0.4522(6) 0.3395(7) 0.3931(4) 0.0239(17) Uani 1 1 d . U
H11A H 0.4975 0.3339 0.3665 0.029 Uiso 1 1 calc R U
H11B H 0.4650 0.4007 0.4185 0.029 Uiso 1 1 calc R U
C25 C 0.2296(6) 0.7990(7) 0.3502(4) 0.035(2) Uani 1 1 d . U
H25 H 0.2331 0.8062 0.3114 0.042 Uiso 1 1 calc R U
C36 C 0.1591(6) 0.5425(7) 0.2862(4) 0.0214(15) Uani 1 1 d . U
C13 C 0.4769(6) 0.5241(7) 0.2270(4) 0.0255(19) Uani 1 1 d . U
H13 H 0.5231 0.5126 0.2043 0.031 Uiso 1 1 calc R U
C22 C 0.2236(6) 0.7836(7) 0.4642(4) 0.030(2) Uani 1 1 d . U
H22 H 0.2224 0.7785 0.5031 0.037 Uiso 1 1 calc R U
C15 C 0.3627(6) 0.6350(8) 0.2537(3) 0.0236(18) Uani 1 1 d . U
H15 H 0.3307 0.6996 0.2491 0.028 Uiso 1 1 calc R U
C314 C 0.1182(6) 0.2294(7) 0.3349(3) 0.0190(17) Uani 1 1 d . U
H31C H 0.0711 0.2259 0.3088 0.023 Uiso 1 1 calc R U
H31D H 0.1677 0.2027 0.3158 0.023 Uiso 1 1 calc R U
C112 C 0.3543(6) 0.1448(7) 0.3590(4) 0.0298(18) Uani 1 1 d . U
H11C H 0.3083 0.1560 0.3847 0.036 Uiso 1 1 calc R U
H11D H 0.3446 0.0747 0.3393 0.036 Uiso 1 1 calc R U
C33 C 0.0257(7) 0.4958(10) 0.2146(4) 0.039(2) Uani 1 1 d . U
H33 H -0.0184 0.4781 0.1902 0.047 Uiso 1 1 calc R U
C35 C 0.1400(7) 0.6090(8) 0.2396(4) 0.0296(19) Uani 1 1 d . U
H35 H 0.1735 0.6710 0.2322 0.036 Uiso 1 1 calc R U
C4S2 C 0.2634(8) 0.0587(8) 0.6511(4) 0.041(2) Uani 1 1 d . U
H4S1 H 0.2089 0.0793 0.6657 0.049 Uiso 1 1 calc R U
H4S2 H 0.3035 0.0560 0.6820 0.049 Uiso 1 1 calc R U
C14 C 0.4292(6) 0.6171(7) 0.2205(3) 0.0250(18) Uani 1 1 d . U
H14 H 0.4424 0.6692 0.1929 0.030 Uiso 1 1 calc R U
C113 C 0.4472(7) 0.2331(8) 0.4257(4) 0.034(2) Uani 1 1 d . U
H11E H 0.4994 0.2221 0.4462 0.040 Uiso 1 1 calc R U
H11F H 0.4026 0.2393 0.4529 0.040 Uiso 1 1 calc R U
C111 C 0.3554(6) 0.2385(7) 0.3176(3) 0.0210(17) Uani 1 1 d . U
H11G H 0.3067 0.2337 0.2929 0.025 Uiso 1 1 calc R U
H11H H 0.4053 0.2335 0.2948 0.025 Uiso 1 1 calc R U
C2S3 C 0.5364(7) 0.2765(10) 0.5959(5) 0.044(3) Uani 1 1 d . U
H2S1 H 0.5856 0.3205 0.6055 0.053 Uiso 1 1 calc R U
H2S2 H 0.5517 0.2213 0.5680 0.053 Uiso 1 1 calc R U
C1N2 C 0.2620(8) 0.5688(8) 0.6514(3) 0.037(2) Uani 1 1 d . U
H1N4 H 0.3146 0.5424 0.6662 0.056 Uiso 1 1 calc R U
H1N5 H 0.2169 0.5340 0.6713 0.056 Uiso 1 1 calc R U
H1N6 H 0.2587 0.6486 0.6558 0.056 Uiso 1 1 calc R U
C311 C 0.0358(5) 0.3828(6) 0.3941(3) 0.0187(16) Uani 1 1 d . U
H31E H 0.0310 0.4558 0.4117 0.022 Uiso 1 1 calc R U
H31F H -0.0102 0.3746 0.3674 0.022 Uiso 1 1 calc R U
C3S2 C 0.2589(9) -0.0520(8) 0.6218(4) 0.048(3) Uani 1 1 d . U
H3S1 H 0.2659 -0.1137 0.6480 0.058 Uiso 1 1 calc R U
H3S2 H 0.2063 -0.0608 0.6014 0.058 Uiso 1 1 calc R U
C4S3 C 0.4377(7) 0.2994(10) 0.6626(4) 0.040(2) Uani 1 1 d . U
H4S3 H 0.3934 0.2604 0.6822 0.048 Uiso 1 1 calc R U
H4S4 H 0.4604 0.3571 0.6871 0.048 Uiso 1 1 calc R U
C4S1 C 0.0833(7) 0.3338(10) 0.6686(5) 0.045(3) Uani 1 1 d . U
H4S5 H 0.0858 0.4144 0.6735 0.054 Uiso 1 1 calc R U
H4S6 H 0.1006 0.2981 0.7034 0.054 Uiso 1 1 calc R U
C312 C 0.0303(6) 0.2938(7) 0.4377(3) 0.0200(17) Uani 1 1 d . U
H31G H 0.0787 0.2983 0.4627 0.024 Uiso 1 1 calc R U
H31H H -0.0196 0.3053 0.4599 0.024 Uiso 1 1 calc R U
C34 C 0.0743(6) 0.5863(9) 0.2049(4) 0.033(2) Uani 1 1 d . U
H34 H 0.0628 0.6329 0.1744 0.040 Uiso 1 1 calc R U
C3N1 C 0.0083(7) 0.1019(7) 0.4534(4) 0.035(2) Uani 1 1 d . U
H3N1 H -0.0432 0.1216 0.4714 0.052 Uiso 1 1 calc R U
H3N2 H 0.0529 0.0999 0.4809 0.052 Uiso 1 1 calc R U
H3N3 H 0.0027 0.0295 0.4362 0.052 Uiso 1 1 calc R U
C23 C 0.2167(7) 0.8842(8) 0.4382(5) 0.041(2) Uani 1 1 d . U
H23 H 0.2105 0.9488 0.4597 0.049 Uiso 1 1 calc R U
C3S3 C 0.5038(7) 0.2207(9) 0.6463(4) 0.039(2) Uani 1 1 d . U
H3S3 H 0.4811 0.1472 0.6376 0.046 Uiso 1 1 calc R U
H3S4 H 0.5466 0.2137 0.6754 0.046 Uiso 1 1 calc R U
C1S3 C 0.4707(6) 0.3477(9) 0.5745(4) 0.039(2) Uani 1 1 d . U
H1S1 H 0.4916 0.4234 0.5698 0.047 Uiso 1 1 calc R U
H1S2 H 0.4511 0.3205 0.5383 0.047 Uiso 1 1 calc R U
C3S1 C -0.0023(8) 0.2987(10) 0.6525(5) 0.049(3) Uani 1 1 d . U
H3S5 H -0.0409 0.3614 0.6543 0.059 Uiso 1 1 calc R U
H3S6 H -0.0220 0.2398 0.6772 0.059 Uiso 1 1 calc R U
C24 C 0.2187(7) 0.8925(7) 0.3824(4) 0.040(2) Uani 1 1 d . U
H24 H 0.2126 0.9623 0.3653 0.048 Uiso 1 1 calc R U
C1S2 C 0.3269(8) 0.0748(8) 0.5667(4) 0.044(3) Uani 1 1 d . U
H1S3 H 0.3832 0.1024 0.5606 0.053 Uiso 1 1 calc R U
H1S4 H 0.2947 0.0834 0.5322 0.053 Uiso 1 1 calc R U
C1N1 C 0.4282(8) 0.0384(9) 0.4249(5) 0.050(3) Uani 1 1 d . U
H1N1 H 0.4183 -0.0260 0.4016 0.074 Uiso 1 1 calc R U
H1N2 H 0.3835 0.0457 0.4513 0.074 Uiso 1 1 calc R U
H1N3 H 0.4805 0.0296 0.4448 0.074 Uiso 1 1 calc R U
C2S2 C 0.3291(8) -0.0439(8) 0.5840(4) 0.044(3) Uani 1 1 d . U
H2S3 H 0.3218 -0.0934 0.5520 0.053 Uiso 1 1 calc R U
H2S4 H 0.3814 -0.0620 0.6031 0.053 Uiso 1 1 calc R U
C2S1 C 0.0049(8) 0.2570(13) 0.5941(6) 0.062(3) Uani 1 1 d . U
H2S5 H -0.0330 0.1949 0.5870 0.075 Uiso 1 1 calc R U
H2S6 H -0.0064 0.3160 0.5671 0.075 Uiso 1 1 calc R U
C1S1 C 0.0914(7) 0.2213(11) 0.5924(5) 0.052(3) Uani 1 1 d . U
H1S5 H 0.0979 0.1469 0.6082 0.063 Uiso 1 1 calc R U
H1S6 H 0.1114 0.2207 0.5541 0.063 Uiso 1 1 calc R U

loop_
_atom_site_aniso_label
_atom_site_aniso_U_11
_atom_site_aniso_U_22
_atom_site_aniso_U_33
_atom_site_aniso_U_23
_atom_site_aniso_U_13
_atom_site_aniso_U_12
Fe1 0.0256(6) 0.0082(4) 0.0102(4) -0.0001(4) 0.0034(6) 0.0030(5)
P1 0.0239(12) 0.0108(10) 0.0128(10) -0.0014(8) 0.0017(9) 0.0030(9)
P3 0.0172(11) 0.0120(10) 0.0129(9) -0.0003(8) 0.0011(8) 0.0037(9)
P2 0.0203(11) 0.0139(8) 0.0185(8) -0.0055(6) 0.0026(10) 0.0025(11)
Si1 0.0302(13) 0.0098(9) 0.0179(9) 0.0025(7) 0.0077(11) 0.0037(12)
Na1 0.0258(19) 0.0285(15) 0.0178(14) -0.0006(12) 0.0047(13) -0.0001(14)
N11 0.031(4) 0.012(2) 0.013(2) -0.0021(18) 0.006(3) 0.005(3)
N12 0.029(4) 0.020(3) 0.020(2) 0.005(2) 0.005(3) 0.004(4)
N2 0.040(3) 0.028(3) 0.020(3) -0.006(2) 0.004(3) 0.003(3)
O1S3 0.032(3) 0.037(3) 0.030(3) 0.006(3) 0.001(2) 0.001(2)
C11 0.029(4) 0.015(3) 0.015(3) -0.002(3) 0.002(3) -0.003(3)
O1S2 0.060(4) 0.029(3) 0.028(3) 0.007(2) 0.002(3) -0.001(3)
C16 0.038(4) 0.017(3) 0.016(3) 0.001(3) 0.006(3) -0.001(3)
N1 0.044(4) 0.027(3) 0.033(4) 0.009(3) 0.022(3) 0.012(3)
C214 0.026(4) 0.025(5) 0.020(3) -0.006(3) 0.000(3) 0.006(3)
C313 0.039(5) 0.011(3) 0.023(4) -0.004(3) 0.001(3) -0.004(3)
C12 0.028(4) 0.023(4) 0.024(4) -0.002(3) 0.006(3) -0.005(3)
C26 0.033(6) 0.012(3) 0.035(3) -0.001(2) 0.006(3) -0.001(3)
C213 0.035(4) 0.028(4) 0.022(3) -0.008(3) 0.002(3) -0.002(4)
C32 0.031(4) 0.038(5) 0.026(4) 0.005(3) -0.009(3) 0.005(4)
C211 0.026(4) 0.017(4) 0.023(3) -0.006(3) 0.007(3) 0.003(3)
C21 0.003(4) 0.015(3) 0.034(3) -0.004(2) 0.000(3) 0.000(2)
C212 0.035(4) 0.020(4) 0.026(3) -0.009(3) 0.007(3) 0.006(3)
C31 0.024(4) 0.019(3) 0.016(3) 0.002(3) 0.002(2) 0.010(3)
O1S4 0.041(3) 0.056(4) 0.032(3) -0.001(3) 0.017(3) -0.007(3)
N3 0.038(4) 0.011(3) 0.020(3) -0.001(2) 0.005(3) -0.009(3)
C114 0.022(4) 0.030(4) 0.019(4) 0.000(3) 0.000(3) 0.006(3)
C25 0.040(7) 0.018(3) 0.048(4) 0.003(3) 0.012(4) 0.004(3)
C36 0.029(3) 0.018(3) 0.017(3) 0.001(2) 0.009(2) 0.012(3)
C13 0.028(5) 0.025(4) 0.023(4) -0.005(3) 0.010(3) -0.008(3)
C22 0.030(5) 0.016(3) 0.045(4) -0.007(3) 0.008(4) -0.001(3)
C15 0.031(4) 0.022(4) 0.018(4) 0.004(3) 0.001(3) -0.001(3)
C314 0.022(4) 0.014(3) 0.021(4) -0.006(3) 0.003(3) 0.003(3)
C112 0.043(5) 0.014(3) 0.033(4) -0.001(3) 0.024(3) 0.010(3)
C33 0.045(5) 0.047(5) 0.024(4) 0.009(4) -0.007(4) 0.010(4)
C35 0.038(5) 0.028(4) 0.023(4) 0.011(3) 0.008(3) 0.012(3)
C4S2 0.055(7) 0.036(4) 0.031(4) 0.007(3) 0.002(4) -0.003(4)
C14 0.038(5) 0.021(4) 0.017(4) -0.002(3) 0.006(3) -0.008(3)
C113 0.042(5) 0.035(4) 0.024(4) 0.010(3) 0.009(3) 0.015(3)
C111 0.027(5) 0.015(3) 0.022(3) -0.005(3) 0.016(3) 0.000(3)
C2S3 0.036(5) 0.054(6) 0.042(5) 0.026(5) 0.010(4) 0.011(4)
C1N2 0.050(6) 0.040(5) 0.022(3) -0.008(3) 0.007(4) -0.004(5)
C311 0.024(4) 0.012(3) 0.020(4) -0.002(3) 0.008(3) 0.005(3)
C3S2 0.067(7) 0.035(4) 0.042(4) 0.006(3) 0.006(5) -0.006(5)
C4S3 0.040(5) 0.050(6) 0.029(4) 0.002(4) -0.001(3) 0.003(4)
C4S1 0.049(5) 0.043(6) 0.044(5) -0.003(4) 0.024(4) -0.007(4)
C312 0.029(5) 0.013(3) 0.017(3) -0.002(3) 0.002(3) -0.004(3)
C34 0.036(5) 0.042(5) 0.021(4) 0.007(3) 0.006(3) 0.018(4)
C3N1 0.059(7) 0.018(4) 0.028(4) 0.004(3) 0.003(4) -0.013(4)
C23 0.050(7) 0.016(3) 0.056(4) -0.005(3) 0.006(4) 0.002(4)
C3S3 0.045(5) 0.039(5) 0.031(4) 0.013(4) 0.008(4) 0.007(4)
C1S3 0.036(4) 0.037(5) 0.045(4) 0.017(4) 0.011(4) 0.011(4)
C3S1 0.046(5) 0.039(6) 0.062(6) 0.001(5) 0.022(4) -0.003(4)
C24 0.050(6) 0.012(3) 0.058(4) 0.002(3) 0.008(4) 0.006(4)
C1S2 0.066(7) 0.027(4) 0.039(4) 0.004(3) 0.011(4) 0.003(4)
C1N1 0.065(8) 0.035(4) 0.049(6) 0.019(4) 0.030(5) 0.021(5)
C2S2 0.070(7) 0.027(4) 0.035(5) 0.003(3) 0.006(4) -0.003(4)
C2S1 0.044(4) 0.073(8) 0.070(6) -0.019(6) 0.013(4) -0.006(5)
C1S1 0.042(4) 0.070(6) 0.045(5) -0.013(4) 0.014(4) -0.011(4)

loop_
_atom_type_symbol
_atom_type_description
_atom_type_scat_dispersion_real
_atom_type_scat_dispersion_imag
_atom_type_scat_source
C C 0.0033 0.0016 'International Tables Vol C Tables 4.2.6.8 and 6.1.1.4'
H H 0.0000 0.0000 'International Tables Vol C Tables 4.2.6.8 and 6.1.1.4'
N N 0.0061 0.0033 'International Tables Vol C Tables 4.2.6.8 and 6.1.1.4'
O O 0.0106 0.0060 'International Tables Vol C Tables 4.2.6.8 and 6.1.1.4'
Na Na 0.0362 0.0249 'International Tables Vol C Tables 4.2.6.8 and 6.1.1.4'
Si Si 0.0817 0.0704 'International Tables Vol C Tables 4.2.6.8 and 6.1.1.4'
P P 0.1023 0.0942 'International Tables Vol C Tables 4.2.6.8 and 6.1.1.4'
Fe Fe 0.3463 0.8444 'International Tables Vol C Tables 4.2.6.8 and 6.1.1.4'

loop_
_geom_angle_atom_site_label_1
_geom_angle_atom_site_label_2
_geom_angle_atom_site_label_3
_geom_angle
N11 Fe1 P2 87.10(18)
N11 Fe1 P1 100.6(3)
P2 Fe1 P1 124.69(11)
N11 Fe1 P3 103.4(3)
P2 Fe1 P3 117.86(11)
P1 Fe1 P3 113.31(8)
N11 Fe1 Si1 170.1(2)
P2 Fe1 Si1 83.38(8)
P1 Fe1 Si1 82.85(10)
P3 Fe1 Si1 83.45(10)
C111 P1 C11 100.7(4)
C111 P1 C114 93.2(4)
C11 P1 C114 102.0(4)
C111 P1 Fe1 119.6(3)
C11 P1 Fe1 116.8(3)
C114 P1 Fe1 120.2(3)
C31 P3 C311 100.1(4)
C31 P3 C314 102.3(4)
C311 P3 C314 94.6(4)
C31 P3 Fe1 115.9(3)
C311 P3 Fe1 120.3(3)
C314 P3 Fe1 119.7(3)
C21 P2 C211 104.6(4)
C21 P2 C214 105.4(4)
C211 P2 C214 97.9(4)
C21 P2 Fe1 117.3(3)
C211 P2 Fe1 115.5(3)
C214 P2 Fe1 113.9(3)
C36 Si1 C16 103.3(4)
C36 Si1 C26 108.0(4)
C16 Si1 C26 108.9(4)
C36 Si1 Fe1 111.8(3)
C16 Si1 Fe1 112.7(3)
C26 Si1 Fe1 111.7(3)
O1S4 Na1 O1S3 149.0(3)
O1S4 Na1 O1S2 87.0(3)
O1S3 Na1 O1S2 86.7(3)
O1S4 Na1 N12 101.9(3)
O1S3 Na1 N12 108.2(3)
O1S2 Na1 N12 88.3(2)
O1S4 Na1 N2 93.3(3)
O1S3 Na1 N2 87.4(3)
O1S2 Na1 N2 168.8(3)
N12 Na1 N2 102.5(2)
O1S4 Na1 C1S1 25.1(3)
O1S3 Na1 C1S1 160.0(3)
O1S2 Na1 C1S1 75.0(3)
N12 Na1 C1S1 79.6(3)
N2 Na1 C1S1 109.3(3)
N12 N11 Fe1 171.2(6)
N11 N12 Na1 135.3(5)
C212 N2 C1N2 111.8(8)
C212 N2 C213 110.2(6)
C1N2 N2 C213 106.7(8)
C212 N2 Na1 111.9(6)
C1N2 N2 Na1 103.0(5)
C213 N2 Na1 113.0(6)
C1S3 O1S3 C4S3 107.4(8)
C1S3 O1S3 Na1 127.5(6)
C4S3 O1S3 Na1 116.9(6)
C12 C11 C16 120.9(8)
C12 C11 P1 125.0(7)
C16 C11 P1 114.0(7)
C4S2 O1S2 C1S2 108.4(7)
C4S2 O1S2 Na1 136.3(6)
C1S2 O1S2 Na1 114.6(5)
C11 C16 C15 118.6(8)
C11 C16 Si1 112.9(6)
C15 C16 Si1 128.1(8)
C112 N1 C1N1 108.0(9)
C112 N1 C113 113.4(7)
C1N1 N1 C113 109.0(8)
C213 C214 P2 120.4(7)
C213 C214 H21A 107.2
P2 C214 H21A 107.2
C213 C214 H21B 107.2
P2 C214 H21B 107.2
H21A C214 H21B 106.9
N3 C313 C314 113.4(7)
N3 C313 H31A 108.9
C314 C313 H31A 108.9
N3 C313 H31B 108.9
C314 C313 H31B 108.9
H31A C313 H31B 107.7
C11 C12 C13 119.6(9)
C11 C12 H12 120.2
C13 C12 H12 120.2
C25 C26 C21 117.8(8)
C25 C26 Si1 128.5(7)
C21 C26 Si1 113.8(6)
N2 C213 C214 110.7(8)
N2 C213 H21C 109.5
C214 C213 H21C 109.5
N2 C213 H21D 109.5
C214 C213 H21D 109.5
H21C C213 H21D 108.1
C31 C32 C33 120.8(10)
C31 C32 H32 119.6
C33 C32 H32 119.6
C212 C211 P2 120.1(7)
C212 C211 H21E 107.3
P2 C211 H21E 107.3
C212 C211 H21F 107.3
P2 C211 H21F 107.3
H21E C211 H21F 106.9
C26 C21 C22 121.2(8)
C26 C21 P2 113.6(6)
C22 C21 P2 125.2(7)
N2 C212 C211 114.1(7)
N2 C212 H21G 108.7
C211 C212 H21G 108.7
N2 C212 H21H 108.7
C211 C212 H21H 108.7
H21G C212 H21H 107.6
C36 C31 C32 121.2(9)
C36 C31 P3 114.1(7)
C32 C31 P3 124.5(7)
C1S1 O1S4 C4S1 108.0(8)
C1S1 O1S4 Na1 111.2(6)
C4S1 O1S4 Na1 140.6(7)
C313 N3 C3N1 110.8(8)
C313 N3 C312 112.0(7)
C3N1 N3 C312 109.0(6)
C113 C114 P1 112.4(7)
C113 C114 H11A 109.1
P1 C114 H11A 109.1
C113 C114 H11B 109.1
P1 C114 H11B 109.1
H11A C114 H11B 107.9
C26 C25 C24 121.0(9)
C26 C25 H25 119.5
C24 C25 H25 119.5
C31 C36 C35 116.6(9)
C31 C36 Si1 114.0(6)
C35 C36 Si1 129.4(8)
C14 C13 C12 119.7(8)
C14 C13 H13 120.1
C12 C13 H13 120.1
C23 C22 C21 118.5(9)
C23 C22 H22 120.7
C21 C22 H22 120.7
C14 C15 C16 120.6(9)
C14 C15 H15 119.7
C16 C15 H15 119.7
C313 C314 P3 109.6(5)
C313 C314 H31C 109.8
P3 C314 H31C 109.8
C313 C314 H31D 109.8
P3 C314 H31D 109.8
H31C C314 H31D 108.2
N1 C112 C111 111.9(8)
N1 C112 H11C 109.2
C111 C112 H11C 109.2
N1 C112 H11D 109.2
C111 C112 H11D 109.2
H11C C112 H11D 107.9
C34 C33 C32 119.3(10)
C34 C33 H33 120.3
C32 C33 H33 120.3
C34 C35 C36 122.2(10)
C34 C35 H35 118.9
C36 C35 H35 118.9
O1S2 C4S2 C3S2 105.6(7)
O1S2 C4S2 H4S1 110.6
C3S2 C4S2 H4S1 110.6
O1S2 C4S2 H4S2 110.6
C3S2 C4S2 H4S2 110.6
H4S1 C4S2 H4S2 108.8
C13 C14 C15 120.4(8)
C13 C14 H14 119.8
C15 C14 H14 119.8
N1 C113 C114 112.4(7)
N1 C113 H11E 109.1
C114 C113 H11E 109.1
N1 C113 H11F 109.1
C114 C113 H11F 109.1
H11E C113 H11F 107.9
C112 C111 P1 109.0(6)
C112 C111 H11G 109.9
P1 C111 H11G 109.9
C112 C111 H11H 109.9
P1 C111 H11H 109.9
H11G C111 H11H 108.3
C1S3 C2S3 C3S3 107.1(9)
C1S3 C2S3 H2S1 110.3
C3S3 C2S3 H2S1 110.3
C1S3 C2S3 H2S2 110.3
C3S3 C2S3 H2S2 110.3
H2S1 C2S3 H2S2 108.6
N2 C1N2 H1N4 109.5
N2 C1N2 H1N5 109.5
H1N4 C1N2 H1N5 109.5
N2 C1N2 H1N6 109.5
H1N4 C1N2 H1N6 109.5
H1N5 C1N2 H1N6 109.5
C312 C311 P3 110.5(6)
C312 C311 H31E 109.6
P3 C311 H31E 109.6
C312 C311 H31F 109.6
P3 C311 H31F 109.6
H31E C311 H31F 108.1
C2S2 C3S2 C4S2 101.5(9)
C2S2 C3S2 H3S1 111.5
C4S2 C3S2 H3S1 111.5
C2S2 C3S2 H3S2 111.5
C4S2 C3S2 H3S2 111.5
H3S1 C3S2 H3S2 109.3
O1S3 C4S3 C3S3 106.0(8)
O1S3 C4S3 H4S3 110.5
C3S3 C4S3 H4S3 110.5
O1S3 C4S3 H4S4 110.5
C3S3 C4S3 H4S4 110.5
H4S3 C4S3 H4S4 108.7
O1S4 C4S1 C3S1 106.2(9)
O1S4 C4S1 H4S5 110.5
C3S1 C4S1 H4S5 110.5
O1S4 C4S1 H4S6 110.5
C3S1 C4S1 H4S6 110.5
H4S5 C4S1 H4S6 108.7
N3 C312 C311 110.6(6)
N3 C312 H31G 109.5
C311 C312 H31G 109.5
N3 C312 H31H 109.5
C311 C312 H31H 109.5
H31G C312 H31H 108.1
C35 C34 C33 119.7(9)
C35 C34 H34 120.1
C33 C34 H34 120.1
N3 C3N1 H3N1 109.5
N3 C3N1 H3N2 109.5
H3N1 C3N1 H3N2 109.5
N3 C3N1 H3N3 109.5
H3N1 C3N1 H3N3 109.5
H3N2 C3N1 H3N3 109.5
C24 C23 C22 121.2(9)
C24 C23 H23 119.4
C22 C23 H23 119.4
C4S3 C3S3 C2S3 100.9(8)
C4S3 C3S3 H3S3 111.6
C2S3 C3S3 H3S3 111.6
C4S3 C3S3 H3S4 111.6
C2S3 C3S3 H3S4 111.6
H3S3 C3S3 H3S4 109.4
O1S3 C1S3 C2S3 108.4(8)
O1S3 C1S3 H1S1 110.0
C2S3 C1S3 H1S1 110.0
O1S3 C1S3 H1S2 110.0
C2S3 C1S3 H1S2 110.0
H1S1 C1S3 H1S2 108.4
C4S1 C3S1 C2S1 104.8(9)
C4S1 C3S1 H3S5 110.8
C2S1 C3S1 H3S5 110.8
C4S1 C3S1 H3S6 110.8
C2S1 C3S1 H3S6 110.8
H3S5 C3S1 H3S6 108.9
C23 C24 C25 120.3(9)
C23 C24 H24 119.9
C25 C24 H24 119.9
O1S2 C1S2 C2S2 106.6(8)
O1S2 C1S2 H1S3 110.4
C2S2 C1S2 H1S3 110.4
O1S2 C1S2 H1S4 110.4
C2S2 C1S2 H1S4 110.4
H1S3 C1S2 H1S4 108.6
N1 C1N1 H1N1 109.5
N1 C1N1 H1N2 109.5
H1N1 C1N1 H1N2 109.5
N1 C1N1 H1N3 109.5
H1N1 C1N1 H1N3 109.5
H1N2 C1N1 H1N3 109.5
C3S2 C2S2 C1S2 102.8(9)
C3S2 C2S2 H2S3 111.2
C1S2 C2S2 H2S3 111.2
C3S2 C2S2 H2S4 111.2
C1S2 C2S2 H2S4 111.2
H2S3 C2S2 H2S4 109.1
C1S1 C2S1 C3S1 102.2(11)
C1S1 C2S1 H2S5 111.3
C3S1 C2S1 H2S5 111.3
C1S1 C2S1 H2S6 111.3
C3S1 C2S1 H2S6 111.3
H2S5 C2S1 H2S6 109.2
O1S4 C1S1 C2S1 104.8(10)
O1S4 C1S1 Na1 43.7(4)
C2S1 C1S1 Na1 139.2(9)
O1S4 C1S1 H1S5 110.8
C2S1 C1S1 H1S5 110.8
Na1 C1S1 H1S5 105.8
O1S4 C1S1 H1S6 110.8
C2S1 C1S1 H1S6 110.8
Na1 C1S1 H1S6 72.2
H1S5 C1S1 H1S6 108.9

loop_
_geom_bond_atom_site_label_1
_geom_bond_atom_site_label_2
_geom_bond_distance
Fe1 N11 1.759(6)
Fe1 P2 2.136(2)
Fe1 P1 2.139(3)
Fe1 P3 2.154(3)
Fe1 Si1 2.234(2)
P1 C111 1.850(8)
P1 C11 1.859(9)
P1 C114 1.867(9)
P3 C31 1.846(9)
P3 C311 1.846(8)
P3 C314 1.859(8)
P2 C21 1.835(8)
P2 C211 1.846(9)
P2 C214 1.866(10)
Si1 C36 1.903(10)
Si1 C16 1.905(10)
Si1 C26 1.907(8)
Na1 O1S4 2.319(8)
Na1 O1S3 2.318(8)
Na1 O1S2 2.374(7)
Na1 N12 2.445(7)
Na1 N2 2.641(7)
Na1 C1S1 3.130(12)
N11 N12 1.146(8)
N2 C212 1.445(13)
N2 C1N2 1.475(10)
N2 C213 1.479(13)
O1S3 C1S3 1.394(11)
O1S3 C4S3 1.451(12)
C11 C12 1.383(13)
C11 C16 1.391(13)
O1S2 C4S2 1.412(11)
O1S2 C1S2 1.446(12)
C16 C15 1.394(12)
N1 C112 1.467(14)
N1 C1N1 1.470(12)
N1 C113 1.468(13)
C214 C213 1.544(12)
C214 H21A 0.9900
C214 H21B 0.9900
C313 N3 1.419(12)
C313 C314 1.531(11)
C313 H31A 0.9900
C313 H31B 0.9900
C12 C13 1.392(13)
C12 H12 0.9500
C26 C25 1.390(12)
C26 C21 1.404(11)
C213 H21C 0.9900
C213 H21D 0.9900
C32 C31 1.388(14)
C32 C33 1.395(14)
C32 H32 0.9500
C211 C212 1.521(13)
C211 H21E 0.9900
C211 H21F 0.9900
C21 C22 1.410(11)
C212 H21G 0.9900
C212 H21H 0.9900
C31 C36 1.390(13)
O1S4 C1S1 1.425(14)
O1S4 C4S1 1.430(12)
N3 C3N1 1.451(10)
N3 C312 1.490(10)
C114 C113 1.521(13)
C114 H11A 0.9900
C114 H11B 0.9900
C25 C24 1.395(13)
C25 H25 0.9500
C36 C35 1.423(12)
C13 C14 1.381(13)
C13 H13 0.9500
C22 C23 1.382(13)
C22 H22 0.9500
C15 C14 1.376(13)
C15 H15 0.9500
C314 H31C 0.9900
C314 H31D 0.9900
C112 C111 1.523(12)
C112 H11C 0.9900
C112 H11D 0.9900
C33 C34 1.379(16)
C33 H33 0.9500
C35 C34 1.382(15)
C35 H35 0.9500
C4S2 C3S2 1.526(13)
C4S2 H4S1 0.9900
C4S2 H4S2 0.9900
C14 H14 0.9500
C113 H11E 0.9900
C113 H11F 0.9900
C111 H11G 0.9900
C111 H11H 0.9900
C2S3 C1S3 1.467(14)
C2S3 C3S3 1.502(13)
C2S3 H2S1 0.9900
C2S3 H2S2 0.9900
C1N2 H1N4 0.9800
C1N2 H1N5 0.9800
C1N2 H1N6 0.9800
C311 C312 1.520(11)
C311 H31E 0.9900
C311 H31F 0.9900
C3S2 C2S2 1.478(16)
C3S2 H3S1 0.9900
C3S2 H3S2 0.9900
C4S3 C3S3 1.497(15)
C4S3 H4S3 0.9900
C4S3 H4S4 0.9900
C4S1 C3S1 1.504(17)
C4S1 H4S5 0.9900
C4S1 H4S6 0.9900
C312 H31G 0.9900
C312 H31H 0.9900
C34 H34 0.9500
C3N1 H3N1 0.9800
C3N1 H3N2 0.9800
C3N1 H3N3 0.9800
C23 C24 1.362(15)
C23 H23 0.9500
C3S3 H3S3 0.9900
C3S3 H3S4 0.9900
C1S3 H1S1 0.9900
C1S3 H1S2 0.9900
C3S1 C2S1 1.515(17)
C3S1 H3S5 0.9900
C3S1 H3S6 0.9900
C24 H24 0.9500
C1S2 C2S2 1.506(14)
C1S2 H1S3 0.9900
C1S2 H1S4 0.9900
C1N1 H1N1 0.9800
C1N1 H1N2 0.9800
C1N1 H1N3 0.9800
C2S2 H2S3 0.9900
C2S2 H2S4 0.9900
C2S1 C1S1 1.475(17)
C2S1 H2S5 0.9900
C2S1 H2S6 0.9900
C1S1 H1S5 0.9900
C1S1 H1S6 0.9900
